data_4501536
loop_
_publ_author_name
'Hu, Bo-Wen'
'Zhao, Jiong-Peng'
'Tao, Jun'
'Sun, Xiao-Jun'
'Yang, Qian'
'Zhang, Xiao-Feng'
'Bu, Xian-He'

_publ_section_title
;
 A New Azido-Nickel Compound with Three-Dimensional Kagom\'e Topology
;
_journal_issue 7
_journal_name_full 'Crystal Growth &amp; Design'
_journal_page_first 2829
_journal_paper_doi 10.1021/cg100075k
_journal_volume 10
_journal_year 2010
_chemical_formula_sum 'C72 H74 N48 Ni13 O38'
_chemical_formula_weight 2983.02
_chemical_name_systematic
; 
 ? 
;
_space_group_IT_number 148
_symmetry_cell_setting rhombohedral
_symmetry_space_group_name_Hall '-R 3'
_symmetry_space_group_name_H-M 'R -3 :H'
_atom_sites_solution_hydrogens geom
_atom_sites_solution_primary direct
_atom_sites_solution_secondary difmap
_audit_creation_method SHELXL-97
_cell_angle_alpha 90.00
_cell_angle_beta 90.00
_cell_angle_gamma 120.00
_cell_formula_units_Z 3
_cell_length_a 27.414(4)
_cell_length_b 27.414(4)
_cell_length_c 11.908(2)
_cell_measurement_reflns_used 8856
_cell_measurement_temperature 113.1500
_cell_measurement_theta_max 27.8864
_cell_measurement_theta_min 1.9132
_cell_volume 7750(2)
_computing_cell_refinement 'CrystalClear (Rigaku Inc., 2008)'
_computing_data_collection 'CrystalClear (Rigaku Inc., 2008)'
_computing_data_reduction 'CrystalClear (Rigaku Inc., 2008)'
_computing_molecular_graphics 'SHELXTL (Bruker, 1998)'
_computing_publication_material SHELXTL
_computing_structure_refinement SHELXL-97
_computing_structure_solution SHELXS-97
_diffrn_ambient_temperature 113.1500
_diffrn_measured_fraction_theta_full 0.997
_diffrn_measured_fraction_theta_max 0.997
_diffrn_measurement_device_type 'Rigaku R-AXIS RAPID IP'
_diffrn_measurement_method \w
_diffrn_radiation_monochromator graphite
_diffrn_radiation_source 'fine-focus sealed tube'
_diffrn_radiation_type MoK\a
_diffrn_radiation_wavelength 0.710747
_diffrn_reflns_av_R_equivalents 0.0355
_diffrn_reflns_av_sigmaI/netI 0.0226
_diffrn_reflns_limit_h_max 32
_diffrn_reflns_limit_h_min -32
_diffrn_reflns_limit_k_max 32
_diffrn_reflns_limit_k_min -31
_diffrn_reflns_limit_l_max 14
_diffrn_reflns_limit_l_min -14
_diffrn_reflns_number 17571
_diffrn_reflns_theta_full 25.01
_diffrn_reflns_theta_max 25.01
_diffrn_reflns_theta_min 2.57
_diffrn_standards_decay_% none
_diffrn_standards_interval_count 0
_diffrn_standards_interval_time 0
_diffrn_standards_number 0
_exptl_absorpt_coefficient_mu 2.418
_exptl_absorpt_correction_T_max 1.0000
_exptl_absorpt_correction_T_min 0.8664
_exptl_absorpt_correction_type multi-scan
_exptl_crystal_colour green
_exptl_crystal_density_diffrn 1.917
_exptl_crystal_density_method 'not measured'
_exptl_crystal_description block
_exptl_crystal_F_000 4530
_exptl_crystal_size_max 0.2
_exptl_crystal_size_mid 0.2
_exptl_crystal_size_min 0.2
_refine_diff_density_max 1.138
_refine_diff_density_min -2.717
_refine_diff_density_rms 0.132
_refine_ls_extinction_coef 0.00132(9)
_refine_ls_extinction_expression Fc^*^=kFc[1+0.001xFc^2^\l^3^/sin(2\q)]^-1/4^
_refine_ls_extinction_method SHELXL
_refine_ls_goodness_of_fit_ref 1.071
_refine_ls_hydrogen_treatment constr
_refine_ls_matrix_type full
_refine_ls_number_parameters 265
_refine_ls_number_reflns 3032
_refine_ls_number_restraints 0
_refine_ls_restrained_S_all 1.071
_refine_ls_R_factor_all 0.0430
_refine_ls_R_factor_gt 0.0401
_refine_ls_shift/su_max 0.001
_refine_ls_shift/su_mean 0.000
_refine_ls_structure_factor_coef Fsqd
_refine_ls_weighting_details 'calc w=1/[\s^2^(Fo^2^)+(0.0619P)^2^+92.2373P] where P=(Fo^2^+2Fc^2^)/3'
_refine_ls_weighting_scheme calc
_refine_ls_wR_factor_gt 0.1099
_refine_ls_wR_factor_ref 0.1121
_reflns_number_gt 2798
_reflns_number_total 3032
_reflns_threshold_expression >2sigma(I)
_cod_data_source_file cg100075k_si_002.cif
_cod_data_source_block 1
_cod_depositor_comments
;
The following automatic conversions were performed:

'_symmetry_cell_setting' value 'Rhombohedral' changed to
'rhombohedral' according to
/home/saulius/struct/CIF-dictionaries/cif_core.dic dictionary named
'cif_core.dic' version 2.4.2 from
2011-04-26.

'_exptl_absorpt_correction_type' value 'Multi-scan'
changed to 'multi-scan' according to
/home/saulius/struct/CIF-dictionaries/cif_core.dic dictionary named
'cif_core.dic' version 2.4.2 from 2011-04-26.

Automatic conversion script
Id: cif_fix_values 1715 2011-07-08 13:25:40Z adriana 
;
_cod_original_sg_symbol_H-M R-3
_cod_database_code 4501536

loop_
_symmetry_equiv_pos_as_xyz
'x, y, z'
'-y, x-y, z'
'-x+y, -x, z'
'x+2/3, y+1/3, z+1/3'
'-y+2/3, x-y+1/3, z+1/3'
'-x+y+2/3, -x+1/3, z+1/3'
'x+1/3, y+2/3, z+2/3'
'-y+1/3, x-y+2/3, z+2/3'
'-x+y+1/3, -x+2/3, z+2/3'
'-x, -y, -z'
'y, -x+y, -z'
'x-y, x, -z'
'-x+2/3, -y+1/3, -z+1/3'
'y+2/3, -x+y+1/3, -z+1/3'
'x-y+2/3, x+1/3, -z+1/3'
'-x+1/3, -y+2/3, -z+2/3'
'y+1/3, -x+y+2/3, -z+2/3'
'x-y+1/3, x+2/3, -z+2/3'

loop_
_atom_site_label
_atom_site_type_symbol
_atom_site_fract_x
_atom_site_fract_y
_atom_site_fract_z
_atom_site_U_iso_or_equiv
_atom_site_adp_type
_atom_site_occupancy
_atom_site_symmetry_multiplicity
_atom_site_calc_flag
_atom_site_refinement_flags
Ni2 Ni 0.61726(2) 0.832503(19) 0.26455(4) 0.00711(19) Uani 1 1 d .
Ni1 Ni 0.58165(2) 0.81073(2) 0.52155(4) 0.00894(19) Uani 1 1 d .
N5 N 0.67367(15) 0.91300(16) 0.4318(3) 0.0168(8) Uani 1 1 d .
N7 N 0.60494(14) 0.86661(13) 0.6582(3) 0.0099(7) Uani 1 1 d .
N8 N 0.57665(13) 0.79720(13) 0.1167(3) 0.0099(7) Uani 1 1 d .
N2 N 0.51497(16) 0.73493(15) 0.3406(3) 0.0199(8) Uani 1 1 d .
C4 C 0.66593(17) 0.91346(17) 0.8136(3) 0.0144(8) Uani 1 1 d .
H4A H 0.6962 0.9189 0.8578 0.017 Uiso 1 1 calc R
C6 C 0.57748(16) 0.89466(17) 0.6809(3) 0.0111(8) Uani 1 1 d .
H6A H 0.5472 0.8882 0.6355 0.013 Uiso 1 1 calc R
C2 C 0.59204(16) 0.93291(16) 0.7688(3) 0.0096(8) Uani 1 1 d .
C5 C 0.64844(17) 0.87645(17) 0.7248(3) 0.0124(8) Uani 1 1 d .
H5A H 0.6677 0.8573 0.7101 0.015 Uiso 1 1 calc R
N6 N 0.69035(17) 0.96014(16) 0.4376(3) 0.0240(9) Uani 1 1 d .
N1 N 0.56272(14) 0.76046(14) 0.3677(3) 0.0113(7) Uani 1 1 d .
C3 C 0.63769(16) 0.94263(17) 0.8363(3) 0.0122(8) Uani 1 1 d .
H3A H 0.6490 0.9682 0.8954 0.015 Uiso 1 1 calc R
C11 C 0.56789(17) 0.82741(17) 0.0393(3) 0.0137(8) Uani 1 1 d .
H11A H 0.5781 0.8645 0.0556 0.016 Uiso 1 1 calc R
C12 C 0.56053(16) 0.74333(16) 0.0923(3) 0.0106(8) Uani 1 1 d .
H12A H 0.5647 0.7215 0.1472 0.013 Uiso 1 1 calc R
N3 N 0.46828(19) 0.7098(2) 0.3136(5) 0.0465(13) Uani 1 1 d .
C8 C 0.53815(16) 0.71888(16) -0.0099(3) 0.0106(8) Uani 1 1 d .
C9 C 0.53002(17) 0.75073(17) -0.0904(3) 0.0153(9) Uani 1 1 d .
H9A H 0.5154 0.7356 -0.1605 0.018 Uiso 1 1 calc R
C10 C 0.54400(18) 0.80522(17) -0.0647(3) 0.0163(9) Uani 1 1 d .
H10A H 0.5375 0.8269 -0.1162 0.020 Uiso 1 1 calc R
O1 O 0.57630(11) 0.99871(11) 0.8655(2) 0.0120(6) Uani 1 1 d .
C1A C 0.55803(16) 0.96127(16) 0.7915(3) 0.0100(8) Uani 1 1 d .
O2 O 0.51349(11) 0.94455(12) 0.7347(2) 0.0129(6) Uani 1 1 d .
C7A C 0.52398(16) 0.65903(16) -0.0304(3) 0.0106(8) Uani 1 1 d .
O4 O 0.52674(11) 0.63245(11) 0.0522(2) 0.0124(6) Uani 1 1 d .
O3 O 0.51124(13) 0.64167(12) -0.1298(2) 0.0159(6) Uani 1 1 d .
Ni3 Ni 0.3333 0.6667 0.1667 0.0392(4) Uani 1 6 d S
O2W O 0.3801(3) 0.7389(3) 0.2537(7) 0.112(3) Uani 1 1 d .
H2WA H 0.3490 0.7377 0.2912 0.135 Uiso 1 1 d R
H2WB H 0.3793 0.7391 0.3250 0.135 Uiso 1 1 d R
N4 N 0.65529(13) 0.86118(13) 0.4247(3) 0.0082(7) Uani 1 1 d .
O1W O 0.50489(16) 0.75288(18) 0.5983(3) 0.0453(11) Uani 1 1 d .
H1WB H 0.4779 0.7191 0.6007 0.054 Uiso 1 1 d R
H1WA H 0.4753 0.7509 0.6255 0.054 Uiso 1 1 d R
O3W O 0.3959(7) 0.7244(9) 0.4949(18) 0.099(7) Uani 0.33 1 d P
H3WA H 0.3917 0.6915 0.4930 0.118 Uiso 0.33 1 d PR

loop_
_atom_site_aniso_label
_atom_site_aniso_U_11
_atom_site_aniso_U_22
_atom_site_aniso_U_33
_atom_site_aniso_U_23
_atom_site_aniso_U_13
_atom_site_aniso_U_12
Ni2 0.0089(3) 0.0056(3) 0.0073(3) -0.00018(17) 0.00009(18) 0.0040(2)
Ni1 0.0102(3) 0.0099(3) 0.0081(3) 0.00091(18) 0.00023(18) 0.0060(2)
N5 0.0160(18) 0.022(2) 0.0155(18) -0.0017(15) -0.0018(14) 0.0114(16)
N7 0.0115(16) 0.0112(16) 0.0089(16) 0.0025(13) 0.0033(13) 0.0072(14)
N8 0.0113(16) 0.0087(16) 0.0104(16) -0.0001(13) 0.0006(13) 0.0056(13)
N2 0.022(2) 0.0140(18) 0.0193(19) 0.0020(15) 0.0004(16) 0.0062(17)
C4 0.0110(19) 0.017(2) 0.016(2) -0.0001(16) -0.0023(16) 0.0079(17)
C6 0.0107(19) 0.0137(19) 0.0099(19) 0.0019(15) 0.0009(15) 0.0068(16)
C2 0.0099(18) 0.0088(18) 0.0100(19) 0.0035(15) 0.0041(15) 0.0047(16)
C5 0.015(2) 0.016(2) 0.0121(19) 0.0021(16) 0.0018(16) 0.0115(17)
N6 0.026(2) 0.013(2) 0.033(2) -0.0047(16) -0.0043(17) 0.0103(17)
N1 0.0113(18) 0.0117(16) 0.0106(16) 0.0008(13) 0.0002(13) 0.0054(14)
C3 0.0120(19) 0.0125(19) 0.0118(19) -0.0016(15) 0.0000(15) 0.0059(16)
C11 0.018(2) 0.0101(19) 0.014(2) -0.0009(15) -0.0005(16) 0.0080(17)
C12 0.0123(19) 0.0106(19) 0.0102(19) 0.0020(15) 0.0014(15) 0.0067(16)
N3 0.017(2) 0.040(3) 0.060(3) 0.004(2) -0.014(2) -0.003(2)
C8 0.0095(18) 0.0102(19) 0.0119(19) 0.0005(15) 0.0026(15) 0.0049(16)
C9 0.019(2) 0.014(2) 0.0089(19) 0.0000(16) -0.0018(16) 0.0054(17)
C10 0.024(2) 0.014(2) 0.012(2) 0.0024(16) -0.0031(17) 0.0110(18)
O1 0.0112(13) 0.0118(14) 0.0143(14) -0.0005(11) 0.0008(11) 0.0068(12)
C1A 0.0117(19) 0.0117(19) 0.0075(18) 0.0036(15) 0.0033(15) 0.0065(16)
O2 0.0117(14) 0.0224(15) 0.0081(13) -0.0010(11) 0.0001(11) 0.0113(12)
C7A 0.0085(18) 0.0099(19) 0.0115(19) 0.0009(15) 0.0024(15) 0.0033(16)
O4 0.0156(14) 0.0098(14) 0.0111(14) -0.0003(11) -0.0016(11) 0.0058(12)
O3 0.0281(16) 0.0114(14) 0.0080(14) -0.0004(11) 0.0004(12) 0.0099(13)
Ni3 0.0328(6) 0.0328(6) 0.0521(11) 0.000 0.000 0.0164(3)
O2W 0.078(4) 0.100(5) 0.167(7) -0.080(5) -0.047(5) 0.050(4)
N4 0.0108(16) 0.0060(16) 0.0090(16) 0.0001(12) 0.0001(12) 0.0052(13)
O1W 0.028(2) 0.054(3) 0.035(2) 0.0145(19) 0.0082(17) 0.0059(19)
O3W 0.040(9) 0.116(16) 0.135(17) -0.064(14) -0.016(10) 0.035(10)

loop_
_atom_type_symbol
_atom_type_description
_atom_type_scat_dispersion_real
_atom_type_scat_dispersion_imag
_atom_type_scat_source
C C 0.0033 0.0016 'International Tables Vol C Tables 4.2.6.8 and 6.1.1.4'
H H 0.0000 0.0000 'International Tables Vol C Tables 4.2.6.8 and 6.1.1.4'
N N 0.0061 0.0033 'International Tables Vol C Tables 4.2.6.8 and 6.1.1.4'
O O 0.0106 0.0060 'International Tables Vol C Tables 4.2.6.8 and 6.1.1.4'
Ni Ni 0.3393 1.1124 'International Tables Vol C Tables 4.2.6.8 and 6.1.1.4'

loop_
_geom_angle_atom_site_label_1
_geom_angle_atom_site_label_2
_geom_angle_atom_site_label_3
_geom_angle
_geom_angle_site_symmetry_1
_geom_angle_site_symmetry_3
O4 Ni2 O1 83.67(11) 15 5_664
O4 Ni2 N8 85.71(12) 15 .
O1 Ni2 N8 95.23(12) 5_664 .
O4 Ni2 N4 95.63(11) 15 .
O1 Ni2 N4 90.26(12) 5_664 .
N8 Ni2 N4 174.46(12) . .
O4 Ni2 N4 177.91(12) 15 16_665
O1 Ni2 N4 94.47(11) 5_664 16_665
N8 Ni2 N4 93.52(12) . 16_665
N4 Ni2 N4 85.31(12) . 16_665
O4 Ni2 N1 88.73(12) 15 .
O1 Ni2 N1 166.52(12) 5_664 .
N8 Ni2 N1 95.28(13) . .
N4 Ni2 N1 79.40(12) . .
N4 Ni2 N1 93.28(12) 16_665 .
O3 Ni1 O2 167.12(12) 15 14_456
O3 Ni1 N7 87.95(12) 15 .
O2 Ni1 N7 92.00(12) 14_456 .
O3 Ni1 O1W 83.22(15) 15 .
O2 Ni1 O1W 83.91(15) 14_456 .
N7 Ni1 O1W 92.16(15) . .
O3 Ni1 N4 96.74(12) 15 .
O2 Ni1 N4 96.08(12) 14_456 .
N7 Ni1 N4 95.86(12) . .
O1W Ni1 N4 171.97(15) . .
O3 Ni1 N1 89.67(12) 15 .
O2 Ni1 N1 91.59(12) 14_456 .
N7 Ni1 N1 173.82(13) . .
O1W Ni1 N1 93.21(15) . .
N4 Ni1 N1 78.76(12) . .
N6 N5 N4 179.6(5) . .
C5 N7 C6 117.5(3) . .
C5 N7 Ni1 121.3(3) . .
C6 N7 Ni1 121.3(3) . .
C11 N8 C12 117.9(3) . .
C11 N8 Ni2 121.5(3) . .
C12 N8 Ni2 120.5(3) . .
N3 N2 N1 179.7(6) . .
C5 C4 C3 119.0(4) . .
C5 C4 H4A 120.5 . .
C3 C4 H4A 120.5 . .
N7 C6 C2 123.4(4) . .
N7 C6 H6A 118.3 . .
C2 C6 H6A 118.3 . .
C6 C2 C3 118.0(4) . .
C6 C2 C1A 120.4(3) . .
C3 C2 C1A 121.6(3) . .
N7 C5 C4 123.3(4) . .
N7 C5 H5A 118.3 . .
C4 C5 H5A 118.3 . .
N2 N1 Ni2 116.2(3) . .
N2 N1 Ni1 116.4(3) . .
Ni2 N1 Ni1 93.56(13) . .
C4 C3 C2 118.8(4) . .
C4 C3 H3A 120.6 . .
C2 C3 H3A 120.6 . .
N8 C11 C10 122.3(4) . .
N8 C11 H11A 118.9 . .
C10 C11 H11A 118.9 . .
N8 C12 C8 123.2(4) . .
N8 C12 H12A 118.4 . .
C8 C12 H12A 118.4 . .
C12 C8 C9 118.5(4) . .
C12 C8 C7A 118.9(3) . .
C9 C8 C7A 122.6(4) . .
C10 C9 C8 119.0(4) . .
C10 C9 H9A 120.5 . .
C8 C9 H9A 120.5 . .
C9 C10 C11 119.1(4) . .
C9 C10 H10A 120.4 . .
C11 C10 H10A 120.4 . .
C1A O1 Ni2 134.0(3) . 9_565
O1 C1A O2 126.3(4) . .
O1 C1A C2 116.9(3) . .
O2 C1A C2 116.8(3) . .
C1A O2 Ni1 120.8(2) . 15_556
O4 C7A O3 127.3(4) . .
O4 C7A C8 116.8(3) . .
O3 C7A C8 115.9(3) . .
C7A O4 Ni2 129.6(3) . 14_455
C7A O3 Ni1 128.7(3) . 14_455
O2W Ni3 O2W 96.2(3) 14_455 13_565
O2W Ni3 O2W 180.0(4) 14_455 2_665
O2W Ni3 O2W 83.8(4) 13_565 2_665
O2W Ni3 O2W 83.8(4) 14_455 .
O2W Ni3 O2W 180.0(4) 13_565 .
O2W Ni3 O2W 96.2(3) 2_665 .
O2W Ni3 O2W 83.8(4) 14_455 3_565
O2W Ni3 O2W 83.8(3) 13_565 3_565
O2W Ni3 O2W 96.2(3) 2_665 3_565
O2W Ni3 O2W 96.2(4) . 3_565
O2W Ni3 O2W 96.2(3) 14_455 15
O2W Ni3 O2W 96.2(3) 13_565 15
O2W Ni3 O2W 83.8(3) 2_665 15
O2W Ni3 O2W 83.8(3) . 15
O2W Ni3 O2W 179.998(1) 3_565 15
Ni3 O2W H2WA 95.1 . .
Ni3 O2W H2WB 120.8 . .
H2WA O2W H2WB 60.4 . .
N5 N4 Ni2 109.0(2) . .
N5 N4 Ni1 114.5(3) . .
Ni2 N4 Ni1 96.63(13) . .
N5 N4 Ni2 117.3(3) . 16_665
Ni2 N4 Ni2 94.69(12) . 16_665
Ni1 N4 Ni2 119.35(14) . 16_665
Ni1 O1W H1WB 146.4 . .
Ni1 O1W H1WA 140.8 . .
H1WB O1W H1WA 68.6 . .

loop_
_geom_bond_atom_site_label_1
_geom_bond_atom_site_label_2
_geom_bond_distance
_geom_bond_site_symmetry_2
Ni2 O4 2.039(3) 15
Ni2 O1 2.044(3) 5_664
Ni2 N8 2.049(3) .
Ni2 N4 2.126(3) .
Ni2 N4 2.152(3) 16_665
Ni2 N1 2.166(3) .
Ni1 O3 2.013(3) 15
Ni1 O2 2.035(3) 14_456
Ni1 N7 2.103(3) .
Ni1 O1W 2.108(4) .
Ni1 N4 2.128(3) .
Ni1 N1 2.193(3) .
N5 N6 1.137(5) .
N5 N4 1.250(5) .
N7 C5 1.343(5) .
N7 C6 1.345(5) .
N8 C11 1.339(5) .
N8 C12 1.344(5) .
N2 N3 1.155(6) .
N2 N1 1.179(5) .
C4 C5 1.375(6) .
C4 C3 1.390(6) .
C4 H4A 0.9300 .
C6 C2 1.391(6) .
C6 H6A 0.9300 .
C2 C3 1.397(6) .
C2 C1A 1.507(5) .
C5 H5A 0.9300 .
C3 H3A 0.9300 .
C11 C10 1.390(6) .
C11 H11A 0.9300 .
C12 C8 1.377(6) .
C12 H12A 0.9300 .
C8 C9 1.387(6) .
C8 C7A 1.505(5) .
C9 C10 1.378(6) .
C9 H9A 0.9300 .
C10 H10A 0.9300 .
O1 C1A 1.252(5) .
O1 Ni2 2.044(3) 9_565
C1A O2 1.265(5) .
O2 Ni1 2.036(3) 15_556
C7A O4 1.249(5) .
C7A O3 1.257(5) .
O4 Ni2 2.039(3) 14_455
O3 Ni1 2.012(3) 14_455
Ni3 O2W 2.025(6) 14_455
Ni3 O2W 2.025(6) 13_565
Ni3 O2W 2.025(6) 2_665
Ni3 O2W 2.025(6) .
Ni3 O2W 2.025(6) 3_565
Ni3 O2W 2.025(6) 15
O2W H2WA 0.9487 .
O2W H2WB 0.8500 .
N4 Ni2 2.152(3) 16_665
O1W H1WB 0.8499 .
O1W H1WA 0.8499 .
O3W H3WA 0.8500 .
